data_4342025
loop_
_publ_author_name
'Zhang, Kun'
'Qian, Huifen'
'Zhang, Lei'
'Huang, Wei'

_publ_section_title
;
 Influence of the Pendant Arm, Halide, and Solvent on
 High-Efficient-Tuning [1 + 1] and [2 + 2] Schiff-Base Macrocyclic
 Complexes via a Zinc-Ion Template.
;
_journal_issue 2
_journal_name_full 'Inorganic chemistry'
_journal_page_first 675
_journal_page_last 681
_journal_paper_doi 10.1021/ic502642q
_journal_volume 54
_journal_year 2015
_chemical_formula_moiety '2(C54 H51 Cl5 N6 O7 Zn3), C H3, 2(H2 O), H O, 2(Cl)'
_chemical_formula_sum 'C54.5 H55 Cl6 N6 O8.5 Zn3'
_chemical_formula_weight 1338.85
_chemical_name_systematic
; 
 ? 
;
_space_group_IT_number 15
_symmetry_cell_setting monoclinic
_symmetry_space_group_name_Hall '-C 2yc'
_symmetry_space_group_name_H-M 'C 1 2/c 1'
_atom_sites_solution_hydrogens geom
_atom_sites_solution_primary direct
_atom_sites_solution_secondary difmap
_audit_creation_method SHELXL-97
_cell_angle_alpha 90.00
_cell_angle_beta 108.593(3)
_cell_angle_gamma 90.00
_cell_formula_units_Z 8
_cell_length_a 18.113(3)
_cell_length_b 25.387(3)
_cell_length_c 27.136(5)
_cell_measurement_reflns_used 2166
_cell_measurement_temperature 291(2)
_cell_measurement_theta_max 17.237
_cell_measurement_theta_min 2.254
_cell_volume 11827(3)
_computing_cell_refinement SMART
_computing_data_collection 'SMART (BRUKER 2000)'
_computing_data_reduction 'SAINT (BRUKER 2000)'
_computing_molecular_graphics SHELXTL
_computing_publication_material SHELXTL
_computing_structure_refinement SHELXTL
_computing_structure_solution 'SHELXTL (BRUKER 2000)'
_diffrn_ambient_temperature 291(2)
_diffrn_measured_fraction_theta_full 0.999
_diffrn_measured_fraction_theta_max 0.999
_diffrn_measurement_device_type 'Bruker CCD area detector'
_diffrn_measurement_method '\f and \w scans'
_diffrn_radiation_monochromator graphite
_diffrn_radiation_source 'sealed tube'
_diffrn_radiation_type MoK\a
_diffrn_radiation_wavelength 0.71073
_diffrn_reflns_av_R_equivalents 0.0980
_diffrn_reflns_av_unetI/netI 0.1109
_diffrn_reflns_limit_h_max 21
_diffrn_reflns_limit_h_min -17
_diffrn_reflns_limit_k_max 30
_diffrn_reflns_limit_k_min -30
_diffrn_reflns_limit_l_max 30
_diffrn_reflns_limit_l_min -32
_diffrn_reflns_number 32485
_diffrn_reflns_theta_full 25.00
_diffrn_reflns_theta_max 25.00
_diffrn_reflns_theta_min 1.43
_diffrn_standards_decay_% 0
_diffrn_standards_interval_count 0
_diffrn_standards_interval_time 0
_diffrn_standards_number 0
_exptl_absorpt_coefficient_mu 1.536
_exptl_absorpt_correction_T_max 0.883
_exptl_absorpt_correction_T_min 0.864
_exptl_absorpt_correction_type multi-scan
_exptl_absorpt_process_details 'SADABS, Bruker(2000)'
_exptl_crystal_colour 'yellow green'
_exptl_crystal_density_diffrn 1.504
_exptl_crystal_density_method 'not measured'
_exptl_crystal_description block
_exptl_crystal_F_000 5472
_exptl_crystal_size_max 0.10
_exptl_crystal_size_mid 0.08
_exptl_crystal_size_min 0.08
_refine_diff_density_max 0.560
_refine_diff_density_min -0.730
_refine_diff_density_rms 0.084
_refine_ls_extinction_method none
_refine_ls_goodness_of_fit_ref 0.982
_refine_ls_hydrogen_treatment constr
_refine_ls_matrix_type full
_refine_ls_number_parameters 704
_refine_ls_number_reflns 10429
_refine_ls_number_restraints 45
_refine_ls_restrained_S_all 0.990
_refine_ls_R_factor_all 0.1545
_refine_ls_R_factor_gt 0.0653
_refine_ls_shift/su_max 0.001
_refine_ls_shift/su_mean 0.000
_refine_ls_structure_factor_coef Fsqd
_refine_ls_weighting_details 'calc w=1/[\s^2^(Fo^2^)+(0.0719P)^2^+1.2890P] where P=(Fo^2^+2Fc^2^)/3'
_refine_ls_weighting_scheme calc
_refine_ls_wR_factor_gt 0.1491
_refine_ls_wR_factor_ref 0.1715
_reflns_number_gt 4892
_reflns_number_total 10429
_reflns_threshold_expression >2sigma(I)
_cod_data_source_file ic502642q_si_002.cif
_cod_data_source_block 5
_cod_depositor_comments
;
The following automatic conversions were performed:

'_symmetry_cell_setting' value 'Monoclinic' changed to 'monoclinic'
according to
/home/saulius/struct/COD-crude-data--automatic-downloads/rss-feeds/ACS/lib/dictionaries/cif_core.dic
dictionary named 'cif_core.dic' version 2.4.2 from 2011-04-26.

Automatic conversion script
Id: cif_fix_values 2935 2014-11-11 08:27:57Z andrius 

 Adding full bibliography for 4342021--4342026.cif.
;
_cod_original_cell_volume 11826(3)
_cod_original_sg_symbol_H-M 'C 2/c'
_cod_original_formula_sum 'C54.50 H55 Cl6 N6 O8.50 Zn3'
_cod_database_code 4342025

loop_
_symmetry_equiv_pos_as_xyz
'x, y, z'
'-x, y, -z+1/2'
'x+1/2, y+1/2, z'
'-x+1/2, y+1/2, -z+1/2'
'-x, -y, -z'
'x, -y, z-1/2'
'-x+1/2, -y+1/2, -z'
'x+1/2, -y+1/2, z-1/2'

loop_
_atom_site_label
_atom_site_type_symbol
_atom_site_fract_x
_atom_site_fract_y
_atom_site_fract_z
_atom_site_U_iso_or_equiv
_atom_site_adp_type
_atom_site_occupancy
_atom_site_symmetry_multiplicity
_atom_site_calc_flag
_atom_site_refinement_flags
Zn1 Zn 0.76550(5) 0.36470(3) 0.00934(3) 0.0551(2) Uani 1 1 d .
Zn2 Zn 0.85890(5) 0.33524(3) 0.12301(3) 0.0606(3) Uani 1 1 d .
Zn3 Zn 0.65087(5) 0.35051(3) 0.07565(3) 0.0565(3) Uani 1 1 d .
C1 C 0.8739(4) 0.4178(3) 0.2021(3) 0.0583(18) Uani 1 1 d .
C2 C 0.8955(4) 0.3820(3) 0.2439(3) 0.0568(18) Uani 1 1 d .
C3 C 0.9253(4) 0.4003(3) 0.2946(3) 0.066(2) Uani 1 1 d .
H3 H 0.9395 0.3765 0.3221 0.079 Uiso 1 1 calc R
C4 C 0.9337(4) 0.4527(3) 0.3041(3) 0.066(2) Uani 1 1 d .
C5 C 0.9074(4) 0.4894(3) 0.2638(3) 0.065(2) Uani 1 1 d .
H5 H 0.9108 0.5253 0.2711 0.078 Uiso 1 1 calc R
C6 C 0.8766(4) 0.4724(3) 0.2137(3) 0.0602(19) Uani 1 1 d .
C7 C 0.8865(4) 0.3250(3) 0.2367(3) 0.067(2) Uani 1 1 d .
H7 H 0.8937 0.3047 0.2664 0.080 Uiso 1 1 calc R
C8 C 0.8681(5) 0.2424(3) 0.1941(3) 0.084(3) Uani 1 1 d .
H8A H 0.8211 0.2297 0.1683 0.101 Uiso 1 1 calc R
H8B H 0.8689 0.2296 0.2280 0.101 Uiso 1 1 calc R
C9 C 0.9405(7) 0.2226(4) 0.1816(4) 0.129(4) Uani 1 1 d D
H9A H 0.9852 0.2346 0.2099 0.155 Uiso 1 1 calc R
H9B H 0.9398 0.1845 0.1841 0.155 Uiso 1 1 calc R
C10 C 0.9571(6) 0.2339(4) 0.1359(4) 0.113(3) Uani 1 1 d DU
H10A H 0.9243 0.2113 0.1088 0.135 Uiso 1 1 calc R
H10B H 1.0105 0.2233 0.1412 0.135 Uiso 1 1 calc R
C11 C 0.9972(5) 0.2995(3) 0.0920(3) 0.078(2) Uani 1 1 d .
H11 H 1.0387 0.2764 0.0964 0.093 Uiso 1 1 calc R
C12 C 0.9963(5) 0.3448(3) 0.0597(3) 0.065(2) Uani 1 1 d .
C13 C 0.9317(4) 0.3798(3) 0.0427(3) 0.0604(19) Uani 1 1 d .
C14 C 0.9313(4) 0.4191(3) 0.0067(3) 0.0618(19) Uani 1 1 d .
C15 C 0.9954(5) 0.4253(3) -0.0103(3) 0.073(2) Uani 1 1 d .
H15 H 0.9960 0.4521 -0.0335 0.088 Uiso 1 1 calc R
C16 C 1.0581(5) 0.3917(4) 0.0075(4) 0.086(3) Uani 1 1 d .
C17 C 1.0604(5) 0.3522(3) 0.0417(3) 0.081(3) Uani 1 1 d .
H17 H 1.1037 0.3303 0.0532 0.097 Uiso 1 1 calc R
C18 C 0.8638(4) 0.4551(3) -0.0090(3) 0.065(2) Uani 1 1 d .
H18A H 0.8742 0.4826 -0.0308 0.078 Uiso 1 1 calc R
H18B H 0.8587 0.4719 0.0219 0.078 Uiso 1 1 calc R
C19 C 0.7226(4) 0.4675(3) -0.0452(3) 0.062(2) Uani 1 1 d .
H19A H 0.7265 0.4946 -0.0694 0.074 Uiso 1 1 calc R
H19B H 0.7276 0.4843 -0.0122 0.074 Uiso 1 1 calc R
C20 C 0.6440(4) 0.4417(3) -0.0654(3) 0.062(2) Uani 1 1 d .
C21 C 0.6191(4) 0.4083(3) -0.0322(3) 0.0553(18) Uani 1 1 d .
C22 C 0.5459(4) 0.3844(3) -0.0507(3) 0.0599(19) Uani 1 1 d .
C23 C 0.4974(4) 0.3949(3) -0.1012(3) 0.075(2) Uani 1 1 d .
H23 H 0.4484 0.3793 -0.1132 0.090 Uiso 1 1 calc R
C24 C 0.5208(5) 0.4278(4) -0.1332(3) 0.077(2) Uani 1 1 d .
C25 C 0.5937(5) 0.4518(3) -0.1153(3) 0.078(2) Uani 1 1 d .
H25 H 0.6090 0.4748 -0.1369 0.093 Uiso 1 1 calc R
C26 C 0.5165(4) 0.3445(3) -0.0234(3) 0.065(2) Uani 1 1 d .
H26 H 0.4680 0.3303 -0.0412 0.078 Uiso 1 1 calc R
C27 C 0.5091(4) 0.2828(3) 0.0385(3) 0.078(2) Uani 1 1 d .
H27A H 0.4657 0.2710 0.0092 0.093 Uiso 1 1 calc R
H27B H 0.4887 0.2947 0.0656 0.093 Uiso 1 1 calc R
C28 C 0.5655(5) 0.2377(3) 0.0587(3) 0.084(3) Uani 1 1 d .
H28A H 0.5362 0.2050 0.0535 0.101 Uiso 1 1 calc R
H28B H 0.6006 0.2358 0.0382 0.101 Uiso 1 1 calc R
C29 C 0.6132(5) 0.2420(3) 0.1152(3) 0.079(2) Uani 1 1 d .
H29A H 0.5829 0.2288 0.1363 0.094 Uiso 1 1 calc R
H29B H 0.6592 0.2200 0.1218 0.094 Uiso 1 1 calc R
C30 C 0.6547(4) 0.3080(3) 0.1789(3) 0.070(2) Uani 1 1 d .
H30 H 0.6498 0.2811 0.2009 0.084 Uiso 1 1 calc R
C31 C 0.6807(4) 0.3577(3) 0.2029(3) 0.067(2) Uani 1 1 d .
C32 C 0.6839(4) 0.4046(3) 0.1760(3) 0.0587(19) Uani 1 1 d .
C33 C 0.7080(4) 0.4514(3) 0.2056(3) 0.0604(19) Uani 1 1 d .
C34 C 0.7268(4) 0.4509(3) 0.2589(3) 0.069(2) Uani 1 1 d .
H34 H 0.7416 0.4819 0.2777 0.082 Uiso 1 1 calc R
C35 C 0.7238(5) 0.4045(4) 0.2846(3) 0.077(2) Uani 1 1 d .
C36 C 0.7011(5) 0.3591(3) 0.2578(3) 0.076(2) Uani 1 1 d .
H36 H 0.6990 0.3283 0.2758 0.091 Uiso 1 1 calc R
C37 C 0.7077(4) 0.5017(3) 0.1768(3) 0.066(2) Uani 1 1 d .
H37A H 0.7268 0.5300 0.2016 0.079 Uiso 1 1 calc R
H37B H 0.6546 0.5101 0.1561 0.079 Uiso 1 1 calc R
C38 C 0.8425(4) 0.5096(3) 0.1701(3) 0.064(2) Uani 1 1 d .
H38A H 0.8717 0.5073 0.1457 0.077 Uiso 1 1 calc R
H38B H 0.8478 0.5452 0.1836 0.077 Uiso 1 1 calc R
C39 C 0.7896(4) 0.4065(2) -0.0879(2) 0.0534(17) Uani 1 1 d .
H39A H 0.7401 0.3891 -0.1041 0.064 Uiso 1 1 calc R
H39B H 0.8295 0.3795 -0.0799 0.064 Uiso 1 1 calc R
C40 C 0.8042(5) 0.4427(3) -0.1276(3) 0.083(2) Uani 1 1 d .
H40A H 0.8540 0.4602 -0.1129 0.099 Uiso 1 1 calc R
H40B H 0.7638 0.4693 -0.1377 0.099 Uiso 1 1 calc R
C41 C 0.8045(6) 0.4104(3) -0.1753(3) 0.079(2) Uani 1 1 d .
C42 C 0.7376(6) 0.3959(3) -0.2128(4) 0.090(3) Uani 1 1 d .
H42 H 0.6899 0.4080 -0.2114 0.108 Uiso 1 1 calc R
C43 C 0.7402(6) 0.3631(3) -0.2529(3) 0.086(3) Uani 1 1 d .
H43 H 0.6944 0.3533 -0.2785 0.103 Uiso 1 1 calc R
C44 C 0.8098(6) 0.3452(4) -0.2550(4) 0.086(3) Uani 1 1 d .
C45 C 0.8776(6) 0.3585(4) -0.2182(4) 0.100(3) Uani 1 1 d .
H45 H 0.9249 0.3463 -0.2203 0.120 Uiso 1 1 calc R
C46 C 0.8750(6) 0.3912(3) -0.1768(3) 0.081(2) Uani 1 1 d .
H46 H 0.9207 0.3998 -0.1506 0.097 Uiso 1 1 calc R
C47 C 0.7287(5) 0.5378(3) 0.0971(3) 0.085(2) Uani 1 1 d U
H47A H 0.7312 0.5728 0.1119 0.102 Uiso 1 1 calc R
H47B H 0.7642 0.5370 0.0769 0.102 Uiso 1 1 calc R
C48 C 0.6474(5) 0.5288(4) 0.0609(3) 0.093(3) Uani 1 1 d U
H48A H 0.6417 0.4920 0.0507 0.111 Uiso 1 1 calc R
H48B H 0.6106 0.5363 0.0793 0.111 Uiso 1 1 calc R
C49 C 0.6281(7) 0.5621(5) 0.0134(4) 0.134(3) Uani 1 1 d U
C50 C 0.5627(8) 0.5488(5) -0.0305(5) 0.155(3) Uani 1 1 d DU
H50 H 0.5311 0.5207 -0.0281 0.186 Uiso 1 1 calc R
C51 C 0.5448(7) 0.5774(5) -0.0777(4) 0.167(2) Uani 1 1 d DU
H51 H 0.5022 0.5682 -0.1061 0.200 Uiso 1 1 calc R
C52 C 0.5912(8) 0.6188(5) -0.0808(5) 0.170(2) Uani 1 1 d DU
C53 C 0.6511(8) 0.6351(5) -0.0387(5) 0.167(2) Uani 1 1 d DU
H53 H 0.6798 0.6648 -0.0410 0.200 Uiso 1 1 calc R
C54 C 0.6691(8) 0.6066(5) 0.0080(5) 0.164(3) Uani 1 1 d DU
H54 H 0.7101 0.6181 0.0364 0.197 Uiso 1 1 calc R
C55 C 0.5000 0.282(3) 0.2500 0.84(7) Uani 1 2 d S
H55A H 0.5003 0.2696 0.2834 1.260 Uiso 0.50 1 d PR
H55B H 0.4542 0.2696 0.2237 1.260 Uiso 0.50 1 d PR
H55C H 0.5455 0.2696 0.2429 1.260 Uiso 0.50 1 d PR
Cl1 Cl 0.97631(13) 0.47543(9) 0.36837(8) 0.0916(7) Uani 1 1 d .
Cl2 Cl 1.13897(16) 0.40066(11) -0.01286(14) 0.1422(12) Uani 1 1 d .
Cl3 Cl 0.46191(15) 0.44087(13) -0.19648(9) 0.1267(11) Uani 1 1 d .
Cl4 Cl 0.75195(18) 0.40438(10) 0.35271(8) 0.1163(9) Uani 1 1 d .
Cl5 Cl 0.73751(14) 0.29936(7) -0.04889(7) 0.0824(6) Uani 1 1 d .
Cl6 Cl 0.83366(19) 0.21038(18) 0.37462(16) 0.208(2) Uani 1 1 d .
N1 N 0.8698(4) 0.3006(2) 0.1939(2) 0.0681(17) Uani 1 1 d .
N2 N 0.9483(4) 0.2866(2) 0.1158(3) 0.0767(18) Uani 1 1 d U
N3 N 0.7877(3) 0.4293(2) -0.0380(2) 0.0530(14) Uani 1 1 d .
N4 N 0.5496(3) 0.3267(2) 0.0223(3) 0.0631(16) Uani 1 1 d .
N5 N 0.6377(3) 0.2966(2) 0.1312(2) 0.0644(16) Uani 1 1 d .
N6 N 0.7574(3) 0.4986(2) 0.1415(2) 0.0552(15) Uani 1 1 d .
O1 O 0.8481(3) 0.40435(17) 0.15316(18) 0.0635(13) Uani 1 1 d .
H1A H 0.8241 0.4280 0.1319 0.095 Uiso 0.50 1 d PR
O2 O 0.8708(3) 0.37458(17) 0.05929(16) 0.0582(12) Uani 1 1 d .
O3 O 0.6676(3) 0.39909(16) 0.01491(17) 0.0540(11) Uani 1 1 d .
O4 O 0.6663(3) 0.40822(16) 0.12494(17) 0.0584(12) Uani 1 1 d .
H4A H 0.6613 0.4392 0.1124 0.088 Uiso 0.50 1 d PR
O5 O 0.7530(2) 0.31963(16) 0.07339(16) 0.0532(11) Uani 1 1 d .
O6 O 0.8152(4) 0.3130(3) -0.2933(3) 0.156(3) Uani 1 1 d .
H6 H 0.7766 0.3170 -0.3190 0.234 Uiso 1 1 d R
O7 O 0.5709(5) 0.6478(3) -0.1256(3) 0.179(2) Uani 1 1 d DU
H7A H 0.6001 0.6772 -0.1281 0.268 Uiso 1 1 d R
O8 O 0.3236(14) 0.2475(8) 0.0998(9) 0.60(2) Uani 1 1 d .
H8C H 0.2766 0.2381 0.0943 0.900 Uiso 1 1 d R
H8D H 0.3464 0.2381 0.1310 0.900 Uiso 1 1 d R
O9 O 0.5000 0.3991(19) 0.2500 0.53(3) Uani 1 2 d S
H9C H 0.4832 0.4103 0.2740 0.801 Uiso 0.50 1 d PR

loop_
_atom_site_aniso_label
_atom_site_aniso_U_11
_atom_site_aniso_U_22
_atom_site_aniso_U_33
_atom_site_aniso_U_23
_atom_site_aniso_U_13
_atom_site_aniso_U_12
Zn1 0.0585(5) 0.0535(5) 0.0539(5) -0.0053(4) 0.0188(4) 0.0012(4)
Zn2 0.0678(6) 0.0586(5) 0.0530(5) -0.0057(4) 0.0157(4) 0.0058(4)
Zn3 0.0645(6) 0.0541(5) 0.0541(5) -0.0074(4) 0.0234(4) -0.0045(4)
C1 0.063(5) 0.057(5) 0.059(5) -0.009(4) 0.025(4) 0.002(4)
C2 0.070(5) 0.050(4) 0.055(5) -0.002(4) 0.025(4) 0.008(4)
C3 0.079(6) 0.071(5) 0.049(5) 0.000(4) 0.023(4) 0.026(4)
C4 0.069(5) 0.082(6) 0.045(4) -0.009(4) 0.016(4) 0.005(4)
C5 0.061(5) 0.068(5) 0.068(5) -0.019(5) 0.024(4) -0.002(4)
C6 0.068(5) 0.064(5) 0.052(5) -0.002(4) 0.024(4) 0.004(4)
C7 0.080(6) 0.070(5) 0.055(5) 0.014(4) 0.029(4) 0.013(4)
C8 0.110(7) 0.054(5) 0.078(6) 0.006(4) 0.015(5) -0.007(5)
C9 0.228(14) 0.081(7) 0.097(8) 0.015(6) 0.077(9) 0.068(8)
C10 0.095(6) 0.091(6) 0.155(8) 0.017(6) 0.044(6) 0.021(5)
C11 0.057(5) 0.075(6) 0.092(6) -0.031(5) 0.013(5) 0.003(4)
C12 0.064(5) 0.066(5) 0.062(5) -0.022(4) 0.015(4) -0.005(4)
C13 0.054(5) 0.072(5) 0.049(5) -0.021(4) 0.008(4) -0.010(4)
C14 0.059(5) 0.065(5) 0.060(5) -0.012(4) 0.018(4) -0.010(4)
C15 0.076(6) 0.068(5) 0.085(6) -0.021(4) 0.037(5) -0.018(5)
C16 0.075(6) 0.073(6) 0.132(8) -0.027(6) 0.063(6) -0.021(5)
C17 0.062(6) 0.084(6) 0.105(7) -0.031(5) 0.040(5) -0.013(5)
C18 0.082(6) 0.054(4) 0.069(5) -0.014(4) 0.036(5) -0.016(4)
C19 0.082(6) 0.048(4) 0.067(5) 0.005(4) 0.039(5) 0.003(4)
C20 0.070(5) 0.066(5) 0.052(5) 0.006(4) 0.024(4) 0.023(4)
C21 0.061(5) 0.052(4) 0.056(5) -0.007(4) 0.023(4) 0.011(4)
C22 0.056(5) 0.067(5) 0.055(5) -0.005(4) 0.015(4) 0.021(4)
C23 0.053(5) 0.103(7) 0.074(6) -0.008(5) 0.025(5) 0.013(5)
C24 0.058(6) 0.105(7) 0.069(6) 0.002(5) 0.022(5) 0.030(5)
C25 0.090(7) 0.088(6) 0.070(6) 0.011(5) 0.045(5) 0.031(5)
C26 0.051(5) 0.063(5) 0.079(6) -0.013(5) 0.019(4) 0.011(4)
C27 0.067(6) 0.073(6) 0.098(7) -0.011(5) 0.033(5) -0.022(5)
C28 0.104(7) 0.063(5) 0.088(7) -0.020(5) 0.036(6) -0.026(5)
C29 0.107(7) 0.054(5) 0.069(6) -0.010(4) 0.019(5) -0.018(4)
C30 0.085(6) 0.069(5) 0.059(5) 0.006(4) 0.026(5) -0.010(4)
C31 0.081(6) 0.062(5) 0.062(5) -0.011(4) 0.030(4) -0.016(4)
C32 0.065(5) 0.060(5) 0.058(5) 0.001(4) 0.029(4) -0.002(4)
C33 0.069(5) 0.062(5) 0.060(5) -0.006(4) 0.034(4) -0.002(4)
C34 0.083(6) 0.064(5) 0.066(5) -0.018(4) 0.035(5) -0.005(4)
C35 0.100(7) 0.088(6) 0.053(5) -0.016(5) 0.036(5) -0.023(5)
C36 0.097(6) 0.069(5) 0.073(6) 0.002(5) 0.044(5) -0.011(5)
C37 0.084(5) 0.053(4) 0.076(5) -0.009(4) 0.045(5) 0.010(4)
C38 0.082(6) 0.059(5) 0.061(5) 0.000(4) 0.036(5) 0.000(4)
C39 0.057(5) 0.053(4) 0.054(4) -0.003(4) 0.023(4) -0.001(3)
C40 0.112(7) 0.072(5) 0.075(6) 0.003(5) 0.045(5) -0.003(5)
C41 0.107(8) 0.076(6) 0.062(6) 0.007(5) 0.038(6) -0.012(6)
C42 0.112(8) 0.082(6) 0.081(7) 0.004(5) 0.038(6) 0.000(6)
C43 0.103(8) 0.080(6) 0.076(6) -0.001(5) 0.028(6) -0.001(5)
C44 0.091(7) 0.104(7) 0.065(6) -0.018(5) 0.028(6) 0.004(6)
C45 0.110(9) 0.103(7) 0.102(8) 0.001(6) 0.055(7) 0.013(6)
C46 0.098(7) 0.076(6) 0.072(6) 0.005(5) 0.030(5) -0.009(5)
C47 0.093(5) 0.115(7) 0.056(5) 0.002(5) 0.036(4) -0.015(5)
C48 0.085(5) 0.108(7) 0.087(6) -0.011(6) 0.030(4) 0.012(5)
C49 0.161(8) 0.148(7) 0.125(7) 0.087(6) 0.090(5) 0.132(5)
C50 0.185(7) 0.164(6) 0.142(6) 0.060(5) 0.090(5) 0.105(6)
C51 0.194(6) 0.181(5) 0.152(5) 0.070(4) 0.094(4) 0.104(4)
C52 0.197(5) 0.186(5) 0.155(5) 0.076(4) 0.094(4) 0.102(4)
C53 0.190(6) 0.183(5) 0.155(5) 0.080(4) 0.096(4) 0.099(4)
C54 0.186(6) 0.180(5) 0.156(5) 0.082(4) 0.096(5) 0.099(5)
C55 0.42(8) 1.19(19) 1.18(18) 0.000 0.64(11) 0.000
Cl1 0.0965(17) 0.1039(16) 0.0611(13) -0.0245(12) 0.0063(12) 0.0202(13)
Cl2 0.117(2) 0.116(2) 0.242(4) -0.015(2) 0.125(2) -0.0125(17)
Cl3 0.0853(17) 0.226(3) 0.0653(15) 0.0323(18) 0.0190(13) 0.0438(19)
Cl4 0.183(3) 0.1138(19) 0.0581(14) -0.0102(13) 0.0475(16) -0.0385(18)
Cl5 0.134(2) 0.0515(11) 0.0624(13) -0.0070(10) 0.0327(13) -0.0060(12)
Cl6 0.094(2) 0.283(5) 0.221(4) -0.134(4) 0.013(2) -0.007(3)
N1 0.086(5) 0.062(4) 0.055(4) -0.007(3) 0.020(4) 0.000(3)
N2 0.068(4) 0.056(4) 0.106(5) -0.004(4) 0.028(4) 0.007(3)
N3 0.064(4) 0.047(3) 0.050(4) -0.007(3) 0.021(3) 0.004(3)
N4 0.059(4) 0.068(4) 0.066(4) -0.002(3) 0.025(4) 0.001(3)
N5 0.074(4) 0.060(4) 0.062(4) -0.003(3) 0.026(4) -0.012(3)
N6 0.066(4) 0.055(3) 0.053(4) 0.002(3) 0.032(3) 0.006(3)
O1 0.084(4) 0.054(3) 0.051(3) -0.002(2) 0.019(3) 0.007(3)
O2 0.052(3) 0.070(3) 0.051(3) -0.002(2) 0.015(2) -0.003(2)
O3 0.057(3) 0.057(3) 0.049(3) 0.001(2) 0.018(3) 0.008(2)
O4 0.074(3) 0.053(3) 0.051(3) 0.000(2) 0.024(3) 0.005(2)
O5 0.053(3) 0.059(3) 0.048(3) 0.000(2) 0.016(2) 0.005(2)
O6 0.136(6) 0.202(8) 0.121(6) -0.073(6) 0.029(5) 0.037(6)
O7 0.206(6) 0.192(5) 0.160(5) 0.077(4) 0.088(4) 0.102(4)
O8 0.76(5) 0.46(3) 0.80(5) 0.24(3) 0.55(4) -0.13(3)
O9 0.19(2) 0.95(8) 0.46(4) 0.000 0.09(2) 0.000

loop_
_atom_type_symbol
_atom_type_description
_atom_type_scat_dispersion_real
_atom_type_scat_dispersion_imag
_atom_type_scat_source
C C 0.0033 0.0016 'International Tables Vol C Tables 4.2.6.8 and 6.1.1.4'
H H 0.0000 0.0000 'International Tables Vol C Tables 4.2.6.8 and 6.1.1.4'
N N 0.0061 0.0033 'International Tables Vol C Tables 4.2.6.8 and 6.1.1.4'
O O 0.0106 0.0060 'International Tables Vol C Tables 4.2.6.8 and 6.1.1.4'
Cl Cl 0.1484 0.1585 'International Tables Vol C Tables 4.2.6.8 and 6.1.1.4'
Zn Zn 0.2839 1.4301 'International Tables Vol C Tables 4.2.6.8 and 6.1.1.4'

loop_
_geom_angle_atom_site_label_1
_geom_angle_atom_site_label_2
_geom_angle_atom_site_label_3
_geom_angle
O2 Zn1 O3 124.88(18)
O2 Zn1 O5 80.80(17)
O3 Zn1 O5 81.32(16)
O2 Zn1 N3 89.4(2)
O3 Zn1 N3 92.84(18)
O5 Zn1 N3 162.67(17)
O2 Zn1 Cl5 122.15(14)
O3 Zn1 Cl5 111.48(14)
O5 Zn1 Cl5 96.77(12)
N3 Zn1 Cl5 100.55(14)
O1 Zn2 O5 104.77(18)
O1 Zn2 N1 89.1(2)
O5 Zn2 N1 109.2(2)
O1 Zn2 O2 88.16(18)
O5 Zn2 O2 82.29(17)
N1 Zn2 O2 168.5(2)
O1 Zn2 N2 138.2(2)
O5 Zn2 N2 115.1(2)
N1 Zn2 N2 89.3(3)
O2 Zn2 N2 85.3(2)
O4 Zn3 O5 112.33(18)
O4 Zn3 N4 127.9(2)
O5 Zn3 N4 119.2(2)
O4 Zn3 N5 91.3(2)
O5 Zn3 N5 94.7(2)
N4 Zn3 N5 92.0(2)
O4 Zn3 O3 94.04(17)
O5 Zn3 O3 81.14(16)
N4 Zn3 O3 86.6(2)
N5 Zn3 O3 174.2(2)
O1 C1 C2 124.5(6)
O1 C1 C6 117.2(7)
C2 C1 C6 118.2(7)
C3 C2 C1 120.1(6)
C3 C2 C7 117.1(7)
C1 C2 C7 122.8(6)
C4 C3 C2 120.2(7)
C4 C3 H3 119.9
C2 C3 H3 119.9
C3 C4 C5 121.0(7)
C3 C4 Cl1 119.8(6)
C5 C4 Cl1 119.2(6)
C6 C5 C4 119.8(7)
C6 C5 H5 120.1
C4 C5 H5 120.1
C5 C6 C1 120.3(7)
C5 C6 C38 121.7(7)
C1 C6 C38 118.0(6)
N1 C7 C2 126.2(7)
N1 C7 H7 116.9
C2 C7 H7 116.9
N1 C8 C9 107.7(7)
N1 C8 H8A 110.2
C9 C8 H8A 110.2
N1 C8 H8B 110.2
C9 C8 H8B 110.2
H8A C8 H8B 108.5
C10 C9 C8 124.7(9)
C10 C9 H9A 106.1
C8 C9 H9A 106.1
C10 C9 H9B 106.1
C8 C9 H9B 106.1
H9A C9 H9B 106.3
C9 C10 N2 119.9(9)
C9 C10 H10A 107.4
N2 C10 H10A 107.4
C9 C10 H10B 107.4
N2 C10 H10B 107.4
H10A C10 H10B 106.9
N2 C11 C12 129.0(8)
N2 C11 H11 115.5
C12 C11 H11 115.5
C17 C12 C13 119.2(8)
C17 C12 C11 117.8(8)
C13 C12 C11 122.9(7)
O2 C13 C14 119.4(7)
O2 C13 C12 121.0(7)
C14 C13 C12 119.5(7)
C15 C14 C13 119.7(8)
C15 C14 C18 122.4(7)
C13 C14 C18 117.7(7)
C16 C15 C14 119.8(8)
C16 C15 H15 120.1
C14 C15 H15 120.1
C17 C16 C15 122.6(7)
C17 C16 Cl2 118.0(7)
C15 C16 Cl2 119.4(8)
C16 C17 C12 119.1(8)
C16 C17 H17 120.5
C12 C17 H17 120.5
C14 C18 N3 114.7(6)
C14 C18 H18A 108.6
N3 C18 H18A 108.6
C14 C18 H18B 108.6
N3 C18 H18B 108.6
H18A C18 H18B 107.6
N3 C19 C20 112.4(5)
N3 C19 H19A 109.1
C20 C19 H19A 109.1
N3 C19 H19B 109.1
C20 C19 H19B 109.1
H19A C19 H19B 107.8
C25 C20 C21 119.2(8)
C25 C20 C19 121.5(7)
C21 C20 C19 119.2(7)
O3 C21 C22 122.1(7)
O3 C21 C20 118.4(7)
C22 C21 C20 119.4(7)
C23 C22 C21 119.7(8)
C23 C22 C26 114.5(8)
C21 C22 C26 125.5(7)
C24 C23 C22 121.0(8)
C24 C23 H23 119.5
C22 C23 H23 119.5
C23 C24 C25 119.8(8)
C23 C24 Cl3 121.8(7)
C25 C24 Cl3 118.4(7)
C24 C25 C20 120.7(8)
C24 C25 H25 119.6
C20 C25 H25 119.6
N4 C26 C22 127.4(7)
N4 C26 H26 116.3
C22 C26 H26 116.3
N4 C27 C28 109.6(6)
N4 C27 H27A 109.8
C28 C27 H27A 109.8
N4 C27 H27B 109.8
C28 C27 H27B 109.8
H27A C27 H27B 108.2
C29 C28 C27 114.5(7)
C29 C28 H28A 108.6
C27 C28 H28A 108.6
C29 C28 H28B 108.6
C27 C28 H28B 108.6
H28A C28 H28B 107.6
N5 C29 C28 112.7(6)
N5 C29 H29A 109.0
C28 C29 H29A 109.0
N5 C29 H29B 109.0
C28 C29 H29B 109.0
H29A C29 H29B 107.8
N5 C30 C31 127.3(7)
N5 C30 H30 116.3
C31 C30 H30 116.3
C32 C31 C36 118.8(7)
C32 C31 C30 125.1(7)
C36 C31 C30 116.1(7)
O4 C32 C31 124.4(7)
O4 C32 C33 117.5(6)
C31 C32 C33 118.1(7)
C34 C33 C32 120.8(7)
C34 C33 C37 121.2(7)
C32 C33 C37 117.9(6)
C33 C34 C35 120.2(7)
C33 C34 H34 119.9
C35 C34 H34 119.9
C36 C35 C34 120.6(7)
C36 C35 Cl4 120.1(7)
C34 C35 Cl4 119.2(6)
C35 C36 C31 121.3(7)
C35 C36 H36 119.3
C31 C36 H36 119.3
C33 C37 N6 112.6(5)
C33 C37 H37A 109.1
N6 C37 H37A 109.1
C33 C37 H37B 109.1
N6 C37 H37B 109.1
H37A C37 H37B 107.8
C6 C38 N6 112.8(6)
C6 C38 H38A 109.0
N6 C38 H38A 109.0
C6 C38 H38B 109.0
N6 C38 H38B 109.0
H38A C38 H38B 107.8
N3 C39 C40 118.6(5)
N3 C39 H39A 107.7
C40 C39 H39A 107.7
N3 C39 H39B 107.7
C40 C39 H39B 107.7
H39A C39 H39B 107.1
C39 C40 C41 109.2(6)
C39 C40 H40A 109.8
C41 C40 H40A 109.8
C39 C40 H40B 109.8
C41 C40 H40B 109.8
H40A C40 H40B 108.3
C42 C41 C46 119.6(9)
C42 C41 C40 122.2(9)
C46 C41 C40 117.8(9)
C41 C42 C43 120.3(9)
C41 C42 H42 119.8
C43 C42 H42 119.8
C44 C43 C42 119.9(9)
C44 C43 H43 120.0
C42 C43 H43 120.0
O6 C44 C45 116.5(9)
O6 C44 C43 122.0(9)
C45 C44 C43 121.6(9)
C44 C45 C46 118.7(9)
C44 C45 H45 120.7
C46 C45 H45 120.7
C41 C46 C45 119.9(9)
C41 C46 H46 120.1
C45 C46 H46 120.1
C48 C47 N6 115.8(7)
C48 C47 H47A 108.3
N6 C47 H47A 108.3
C48 C47 H47B 108.3
N6 C47 H47B 108.3
H47A C47 H47B 107.4
C49 C48 C47 113.0(9)
C49 C48 H48A 109.0
C47 C48 H48A 109.0
C49 C48 H48B 109.0
C47 C48 H48B 109.0
H48A C48 H48B 107.8
C54 C49 C50 115.8(10)
C54 C49 C48 124.7(12)
C50 C49 C48 119.5(12)
C51 C50 C49 121.6(13)
C51 C50 H50 119.2
C49 C50 H50 119.2
C52 C51 C50 118.8(13)
C52 C51 H51 120.6
C50 C51 H51 120.6
C51 C52 C53 121.5(12)
C51 C52 O7 118.3(12)
C53 C52 O7 119.8(12)
C52 C53 C54 119.6(13)
C52 C53 H53 120.2
C54 C53 H53 120.2
C49 C54 C53 122.5(14)
C49 C54 H54 118.8
C53 C54 H54 118.8
H55A C55 H55B 109.5
H55A C55 H55C 109.5
H55B C55 H55C 109.5
C7 N1 C8 119.0(6)
C7 N1 Zn2 124.8(5)
C8 N1 Zn2 115.7(5)
C11 N2 C10 114.6(7)
C11 N2 Zn2 124.7(6)
C10 N2 Zn2 120.7(6)
C39 N3 C19 112.4(5)
C39 N3 C18 111.2(5)
C19 N3 C18 109.9(5)
C39 N3 Zn1 107.8(4)
C19 N3 Zn1 106.2(4)
C18 N3 Zn1 109.2(4)
C26 N4 C27 115.6(7)
C26 N4 Zn3 128.7(5)
C27 N4 Zn3 115.6(5)
C30 N5 C29 117.9(6)
C30 N5 Zn3 122.4(5)
C29 N5 Zn3 119.6(5)
C37 N6 C38 112.4(5)
C37 N6 C47 110.2(5)
C38 N6 C47 108.7(5)
C1 O1 Zn2 127.2(4)
C1 O1 H1A 116.4
Zn2 O1 H1A 116.4
C13 O2 Zn1 120.5(4)
C13 O2 Zn2 130.8(5)
Zn1 O2 Zn2 100.2(2)
C21 O3 Zn1 109.4(4)
C21 O3 Zn3 129.0(4)
Zn1 O3 Zn3 98.65(18)
C32 O4 Zn3 127.1(4)
C32 O4 H4A 116.4
Zn3 O4 H4A 116.6
Zn2 O5 Zn3 126.2(2)
Zn2 O5 Zn1 96.51(17)
Zn3 O5 Zn1 98.66(17)
C44 O6 H6 109.2
C52 O7 H7A 120.0
H8C O8 H8D 103.7

loop_
_geom_bond_atom_site_label_1
_geom_bond_atom_site_label_2
_geom_bond_distance
Zn1 O2 1.972(4)
Zn1 O3 2.025(4)
Zn1 O5 2.152(4)
Zn1 N3 2.197(5)
Zn1 Cl5 2.2349(19)
Zn2 O1 1.972(4)
Zn2 O5 2.000(4)
Zn2 N1 2.067(6)
Zn2 O2 2.067(4)
Zn2 N2 2.095(6)
Zn3 O4 1.943(4)
Zn3 O5 2.029(4)
Zn3 N4 2.033(6)
Zn3 N5 2.105(6)
Zn3 O3 2.156(4)
C1 O1 1.306(8)
C1 C2 1.410(9)
C1 C6 1.417(9)
C2 C3 1.388(9)
C2 C7 1.462(10)
C3 C4 1.356(10)
C3 H3 0.9300
C4 C5 1.400(10)
C4 Cl1 1.763(7)
C5 C6 1.366(9)
C5 H5 0.9300
C6 C38 1.486(9)
C7 N1 1.265(8)
C7 H7 0.9300
C8 N1 1.478(8)
C8 C9 1.540(11)
C8 H8A 0.9700
C8 H8B 0.9700
C9 C10 1.396(8)
C9 H9A 0.9700
C9 H9B 0.9700
C10 N2 1.433(10)
C10 H10A 0.9700
C10 H10B 0.9700
C11 N2 1.294(9)
C11 C12 1.443(11)
C11 H11 0.9300
C12 C17 1.408(10)
C12 C13 1.425(10)
C13 O2 1.323(8)
C13 C14 1.395(9)
C14 C15 1.387(9)
C14 C18 1.476(9)
C15 C16 1.379(11)
C15 H15 0.9300
C16 C17 1.358(11)
C16 Cl2 1.738(8)
C17 H17 0.9300
C18 N3 1.503(8)
C18 H18A 0.9700
C18 H18B 0.9700
C19 N3 1.490(8)
C19 C20 1.503(10)
C19 H19A 0.9700
C19 H19B 0.9700
C20 C25 1.393(10)
C20 C21 1.411(9)
C21 O3 1.321(8)
C21 C22 1.398(9)
C22 C23 1.398(10)
C22 C26 1.452(10)
C23 C24 1.367(10)
C23 H23 0.9300
C24 C25 1.393(11)
C24 Cl3 1.741(8)
C25 H25 0.9300
C26 N4 1.274(9)
C26 H26 0.9300
C27 N4 1.477(8)
C27 C28 1.516(10)
C27 H27A 0.9700
C27 H27B 0.9700
C28 C29 1.506(10)
C28 H28A 0.9700
C28 H28B 0.9700
C29 N5 1.477(8)
C29 H29A 0.9700
C29 H29B 0.9700
C30 N5 1.267(8)
C30 C31 1.428(10)
C30 H30 0.9300
C31 C32 1.406(9)
C31 C36 1.417(10)
C32 O4 1.323(8)
C32 C33 1.423(9)
C33 C34 1.376(9)
C33 C37 1.496(9)
C34 C35 1.378(10)
C34 H34 0.9300
C35 C36 1.353(10)
C35 Cl4 1.754(8)
C36 H36 0.9300
C37 N6 1.511(8)
C37 H37A 0.9700
C37 H37B 0.9700
C38 N6 1.514(8)
C38 H38A 0.9700
C38 H38B 0.9700
C39 N3 1.483(7)
C39 C40 1.501(8)
C39 H39A 0.9700
C39 H39B 0.9700
C40 C41 1.534(10)
C40 H40A 0.9700
C40 H40B 0.9700
C41 C42 1.362(11)
C41 C46 1.379(11)
C42 C43 1.384(11)
C42 H42 0.9300
C43 C44 1.356(11)
C43 H43 0.9300
C44 O6 1.351(9)
C44 C45 1.355(12)
C45 C46 1.409(11)
C45 H45 0.9300
C46 H46 0.9300
C47 C48 1.504(10)
C47 N6 1.520(9)
C47 H47A 0.9700
C47 H47B 0.9700
C48 C49 1.488(12)
C48 H48A 0.9700
C48 H48B 0.9700
C49 C54 1.385(16)
C49 C50 1.427(17)
C50 C51 1.417(8)
C50 H50 0.9300
C51 C52 1.364(9)
C51 H51 0.9300
C52 C53 1.365(9)
C52 O7 1.368(8)
C53 C54 1.405(8)
C53 H53 0.9300
C54 H54 0.9300
C55 H55A 0.9601
C55 H55B 0.9600
C55 H55C 0.9600
O1 H1A 0.8498
O4 H4A 0.8502
O6 H6 0.8201
O7 H7A 0.9301
O8 H8C 0.8501
O8 H8D 0.8500
O9 H9C 0.8501
